data_4514591
loop_
_publ_author_name
'Xu, Yuwei'
'Liang, Xiaoming'
'Liang, Yiqian'
'Guo, Xiaomin'
'Hanif, Muddasir'
'Zhou, Jiadong'
'Zhou, Xuehong'
'Wang, Cong'
'Yao, Jingwen'
'Zhao, Ruiyang'
'Hu, Dehua'
'Qiao, Xianfeng'
'Ma, Dongge'
'Ma, Yuguang'

_publ_section_title
;
 Efficient Deep-Blue Fluorescent OLEDs with a High Exciton Utilization
 Efficiency from a Fully Twisted Phenanthroimidazole-Anthracene Emitter.
;
_journal_issue 34
_journal_name_full 'ACS applied materials &amp; interfaces'
_journal_page_first 31139
_journal_page_last 31146
_journal_paper_doi 10.1021/acsami.9b10823
_journal_volume 11
_journal_year 2019
_chemical_formula_moiety 'C59 H37 N3'
_chemical_formula_sum 'C59 H37 N3'
_chemical_formula_weight 787.91
_space_group_crystal_system triclinic
_space_group_IT_number 2
_space_group_name_Hall '-P 1'
_space_group_name_H-M_alt 'P -1'
_symmetry_space_group_name_Hall '-P 1'
_symmetry_space_group_name_H-M 'P -1'
_atom_sites_solution_hydrogens geom
_audit_creation_date 2018-04-25
_audit_creation_method
;
Olex2 1.2
(compiled 2017.03.02 svn.r3394 for OlexSys, GUI svn.r5324)
;
_cell_angle_alpha 100.017(2)
_cell_angle_beta 91.151(2)
_cell_angle_gamma 103.317(3)
_cell_formula_units_Z 4
_cell_length_a 8.9146(3)
_cell_length_b 13.5124(4)
_cell_length_c 35.9562(8)
_cell_measurement_reflns_used 6285
_cell_measurement_temperature 299.8(6)
_cell_measurement_theta_max 65.7910
_cell_measurement_theta_min 3.3970
_cell_volume 4142.3(2)
_computing_cell_refinement 'CrysAlisPro 1.171.39.20a (Rigaku OD, 2015)'
_computing_data_collection 'CrysAlisPro 1.171.39.20a (Rigaku OD, 2015)'
_computing_data_reduction 'CrysAlisPro 1.171.39.20a (Rigaku OD, 2015)'
_computing_molecular_graphics 'Olex2 (Dolomanov et al., 2009)'
_computing_publication_material 'Olex2 (Dolomanov et al., 2009)'
_computing_structure_refinement 'ShelXL (Sheldrick, 2015)'
_diffrn_ambient_environment air
_diffrn_ambient_temperature 299.8(6)
_diffrn_detector 'CCD plate'
_diffrn_measured_fraction_theta_full 0.975
_diffrn_measured_fraction_theta_max 0.975
_diffrn_measurement_details
;
List of Runs (angles in degrees, time in seconds):

  # Type    Start    End  Width  t~exp~   \w     \q     \k     \f   Frames
--------------------------------------------------------------------------
  1  \w    -21.00  12.00   0.50    1.00    --    0.00 -38.00 -60.00   66
  2  \w    -70.00   5.00   0.50    1.00    --    0.00 -19.00 120.00  150
  3  \w     59.00  88.00   0.50    1.00    --    0.00  72.00-150.00   58
  4  \w    -14.00  26.00   0.50    1.00    --    0.00  72.00-150.00   80
  5  \w     -9.00  85.00   0.50    1.00    --    0.00  57.00  90.00  188
  6  \w      6.00  50.00   0.50    5.00    --    5.00  38.00 -30.00   88
  7  \w    -99.00 -70.00   0.50    5.00    --  -98.80  72.00  30.00   58
  8  \w    -75.00 -41.00   0.50    5.00    --  -98.80  72.00 120.00   68
  9  \w   -113.00 -40.00   0.50    5.00    --  -98.80  38.00 -90.00  146
 10  \w   -112.00 -10.00   0.50    5.00    --  -98.80  19.00 -90.00  204
 11  \w    -99.00 -39.00   0.50    5.00    --  -98.80  72.00-180.00  120
 12  \w   -112.00 -36.00   0.50    5.00    --  -98.80  72.00 -30.00  152
 13  \w   -113.00 -56.00   0.50    5.00    --  -98.80  72.00-120.00  114
 14  \w   -110.00 -79.00   0.50    5.00    --  -98.80  72.00 120.00   62
 15  \w   -187.00-124.00   0.50    5.00    --  -98.80 -19.00 -90.00  126
 16  \w   -113.00 -18.00   0.50    5.00    --  -98.80  72.00 150.00  190
 17  \w   -113.00 -31.00   0.50    5.00    --  -98.80  38.00  90.00  164
 18  \w   -186.00 -91.00   0.50    5.00    --  -98.80 -38.00 -60.00  190
 19  \w    -60.00 -34.00   0.50    5.00    --  -98.80  72.00  30.00   52
 20  \w   -112.00 -29.00   0.50    5.00    --  -98.80  72.00  60.00  166
 21  \w   -111.00 -85.00   0.50    5.00    --  -98.80  72.00   0.00   52
 22  \w    -62.00 -36.00   0.50    5.00    --  -98.80  72.00   0.00   52
 23  \w    -67.00 -42.00   0.50    5.00    --  -98.80  72.00  90.00   50
 24  \w   -179.00 -86.00   0.50    5.00    --  -98.80 -38.00 -30.00  186
 25  \w   -132.00-106.00   0.50    5.00    --  -98.80 -19.00-180.00   52
 26  \w   -111.00 -38.00   0.50    5.00    --  -98.80  72.00 -60.00  146
 27  \w    -93.00 -29.00   0.50    5.00    --  -98.80  72.00 -90.00  128
;
_diffrn_measurement_device 'four-circle diffractometer'
_diffrn_measurement_device_type 'XtaLAB AFC12 (RCD3): Kappa single'
_diffrn_measurement_method '\w scans'
_diffrn_orient_matrix_type 'CrysAlisPro convention (1999,Acta A55,543-557)'
_diffrn_orient_matrix_UB_11 0.0623903000
_diffrn_orient_matrix_UB_12 0.1128947000
_diffrn_orient_matrix_UB_13 -0.0048774000
_diffrn_orient_matrix_UB_21 -0.0199684000
_diffrn_orient_matrix_UB_22 0.0374444000
_diffrn_orient_matrix_UB_23 0.0421809000
_diffrn_orient_matrix_UB_31 0.1654430000
_diffrn_orient_matrix_UB_32 -0.0076105000
_diffrn_orient_matrix_UB_33 0.0098734000
_diffrn_radiation_monochromator graphite
_diffrn_radiation_probe x-ray
_diffrn_radiation_type CuK\a
_diffrn_radiation_wavelength 1.54184
_diffrn_reflns_av_R_equivalents 0.0674
_diffrn_reflns_av_unetI/netI 0.0848
_diffrn_reflns_Laue_measured_fraction_full 0.975
_diffrn_reflns_Laue_measured_fraction_max 0.975
_diffrn_reflns_limit_h_max 10
_diffrn_reflns_limit_h_min -8
_diffrn_reflns_limit_k_max 16
_diffrn_reflns_limit_k_min -16
_diffrn_reflns_limit_l_max 42
_diffrn_reflns_limit_l_min -38
_diffrn_reflns_number 40386
_diffrn_reflns_point_group_measured_fraction_full 0.975
_diffrn_reflns_point_group_measured_fraction_max 0.975
_diffrn_reflns_theta_full 67.080
_diffrn_reflns_theta_max 67.080
_diffrn_reflns_theta_min 3.418
_diffrn_source 'fine-focus sealed X-ray tube'
_diffrn_source_type 'Enhance (Cu) X-ray Source'
_exptl_absorpt_coefficient_mu 0.565
_exptl_absorpt_correction_T_max 1.00000
_exptl_absorpt_correction_T_min 0.35874
_exptl_absorpt_correction_type multi-scan
_exptl_absorpt_process_details
;
CrysAlisPro 1.171.39.20a (Rigaku Oxford Diffraction, 2015)
Empirical absorption correction using spherical harmonics,
 implemented in SCALE3 ABSPACK scaling algorithm.
;
_exptl_crystal_colour colourless
_exptl_crystal_colour_primary colourless
_exptl_crystal_density_diffrn 1.263
_exptl_crystal_description block
_exptl_crystal_F_000 1648
_exptl_crystal_size_max 0.2
_exptl_crystal_size_mid 0.1
_exptl_crystal_size_min 0.08
_refine_diff_density_max 0.152
_refine_diff_density_min -0.173
_refine_diff_density_rms 0.033
_refine_ls_extinction_method none
_refine_ls_goodness_of_fit_ref 0.907
_refine_ls_hydrogen_treatment constr
_refine_ls_matrix_type full
_refine_ls_number_parameters 1117
_refine_ls_number_reflns 14432
_refine_ls_number_restraints 0
_refine_ls_restrained_S_all 0.907
_refine_ls_R_factor_all 0.1131
_refine_ls_R_factor_gt 0.0464
_refine_ls_shift/su_max 0.001
_refine_ls_shift/su_mean 0.000
_refine_ls_structure_factor_coef Fsqd
_refine_ls_weighting_details 'w=1/[\s^2^(Fo^2^)+(0.0505P)^2^] where P=(Fo^2^+2Fc^2^)/3'
_refine_ls_weighting_scheme calc
_refine_ls_wR_factor_gt 0.0979
_refine_ls_wR_factor_ref 0.1233
_reflns_Friedel_coverage 0.000
_reflns_number_gt 7216
_reflns_number_total 14432
_reflns_threshold_expression 'I > 2\s(I)'
_cod_data_source_file am9b10823_si_003.cif
_cod_data_source_block PAC
_cod_depositor_comments
;

2020-04-07
Z value and formula fixed to values more according to usual
chemical conventions.                 miguel
;
_cod_original_formula_sum 'C118 H74 N6'
_cod_original_formula_weight 1575.83
_cod_original_formula_moiety '2(C59 H37 N3)'
_cod_original_formula_units_Z 2
_cod_database_code 4514591
_shelx_shelxl_version_number 2014/7
_shelx_space_group_comment
;
The symmetry employed for this shelxl refinement is uniquely defined
by the following loop, which should always be used as a source of
symmetry information in preference to the above space-group names.
They are only intended as comments.
;
_reflns_odcompleteness_completeness 97.68
_reflns_odcompleteness_iscentric 1
_reflns_odcompleteness_theta 66.97
_olex2_refinement_description
;
1. Fixed Uiso
 At 1.2 times of:
  All C(H) groups
2.a Aromatic/amide H refined with riding coordinates:
 C009(H009), C00V(H00V), C00Y(H00Y), C017(H017), C018(H018), C019(H019),
 C01B(H01B), C01C(H01C), C01D(H01D), C01F(H01F), C01G(H01G), C01I(H01I),
 C01J(H01J), C01K(H01K), C01L(H01L), C01M(H01M), C01P(H01P), C01Q(H01Q),
 C01R(H01R), C01T(H01T), C01U(H01U), C01X(H01X), C01Y(H01Y), C01Z(H01Z),
 C020(H020), C021(H021), C022(H022), C023(H023), C024(H024), C026(H026),
 C027(H027), C028(H028), C029(H029), C02B(H02B), C02C(H02C), C02D(H02D),
 C02E(H02E), C02F(H02F), C02G(H02G), C02H(H02H), C02J(H02J), C02K(H02K),
 C02L(H02L), C02M(H02M), C02N(H02N), C02O(H02O), C02P(H02P), C02Q(H02Q),
 C02R(H02R), C02S(H02S), C02T(H02T), C02U(H02U), C02V(H02V), C02W(H02W),
 C02X(H02X), C02Y(H02Y), C02Z(H02Z), C030(H030), C031(H031), C032(H032),
 C033(H033), C034(H034), C035(H035), C036(H036), C037(H037), C038(H038),
 C039(H039), C03A(H03A), C03B(H03B), C03C(H03C), C03D(H03D), C03E(H03E),
 C03F(H03F), C03G(H03G)
;
_olex2_submission_special_instructions 'No special instructions were received'
_oxdiff_exptl_absorpt_empirical_details
;
Empirical correction (ABSPACK) includes:
- Absorption correction using spherical harmonics
- Frame scaling
;
_oxdiff_exptl_absorpt_empirical_full_max 3.123
_oxdiff_exptl_absorpt_empirical_full_min 0.646

loop_
_space_group_symop_operation_xyz
'x, y, z'
'-x, -y, -z'

loop_
_atom_site_label
_atom_site_type_symbol
_atom_site_fract_x
_atom_site_fract_y
_atom_site_fract_z
_atom_site_U_iso_or_equiv
_atom_site_adp_type
_atom_site_occupancy
_atom_site_site_symmetry_order
_atom_site_calc_flag
_atom_site_refinement_flags_posn
N001 N 1.4965(2) 1.29320(15) 0.83667(5) 0.0515(5) Uani 1 1 d .
N002 N 0.8085(2) 0.84707(15) 0.49257(5) 0.0513(5) Uani 1 1 d .
N003 N -0.9354(2) -0.13001(15) 0.11442(6) 0.0561(5) Uani 1 1 d .
N004 N -0.8928(2) -0.20980(16) 0.16168(6) 0.0589(6) Uani 1 1 d .
N005 N 0.2230(2) 0.59210(15) 0.37672(6) 0.0589(6) Uani 1 1 d .
N006 N 1.3844(2) 1.15809(16) 0.86289(6) 0.0576(5) Uani 1 1 d .
C007 C 0.7719(2) 0.95103(17) 0.65526(6) 0.0460(6) Uani 1 1 d .
C008 C 0.8236(2) 0.87520(17) 0.63052(6) 0.0460(6) Uani 1 1 d .
C009 C 0.8089(3) 0.85511(17) 0.56036(7) 0.0482(6) Uani 1 1 d .
H009 H 0.9078 0.8979 0.5626 0.058 Uiso 1 1 calc R
C00A C 0.9596(2) 0.84691(17) 0.64027(6) 0.0453(6) Uani 1 1 d .
C00B C 0.9978(3) 0.97585(17) 0.69932(6) 0.0466(6) Uani 1 1 d .
C00C C -0.2011(3) 0.39446(17) 0.28149(7) 0.0492(6) Uani 1 1 d .
C00D C 0.7340(3) 0.81841(17) 0.52477(7) 0.0467(6) Uani 1 1 d .
C00E C 0.8583(3) 1.00084(17) 0.69042(7) 0.0474(6) Uani 1 1 d .
C00F C -0.4590(3) 0.27828(17) 0.26769(7) 0.0487(6) Uani 1 1 d .
C00G C 1.0497(3) 0.89965(17) 0.67471(7) 0.0471(6) Uani 1 1 d .
C00H C 1.0951(3) 1.03446(18) 0.73379(7) 0.0495(6) Uani 1 1 d .
C00I C 0.7394(3) 0.82938(18) 0.59286(7) 0.0483(6) Uani 1 1 d .
C00J C 1.2876(3) 1.14926(18) 0.79784(6) 0.0481(6) Uani 1 1 d .
C00K C -0.0972(3) 0.49356(18) 0.30216(7) 0.0521(6) Uani 1 1 d .
C00L C 1.5362(3) 1.35704(18) 0.80898(7) 0.0502(6) Uani 1 1 d .
C00M C 1.5658(3) 1.3098(2) 0.87292(7) 0.0536(6) Uani 1 1 d .
C00N C -0.7385(3) -0.03169(18) 0.16841(7) 0.0534(6) Uani 1 1 d .
C00O C 0.7554(3) 0.89973(18) 0.46680(7) 0.0503(6) Uani 1 1 d .
C00P C -0.3556(3) 0.36593(17) 0.29065(7) 0.0478(6) Uani 1 1 d .
C00Q C -0.4071(3) 0.22214(17) 0.23609(7) 0.0506(6) Uani 1 1 d .
C00R C 1.4954(3) 1.2254(2) 0.88791(7) 0.0551(6) Uani 1 1 d .
C00S C -0.1465(3) 0.33433(18) 0.25134(7) 0.0519(6) Uani 1 1 d .
C00T C 0.9510(3) 0.83012(18) 0.48142(7) 0.0514(6) Uani 1 1 d .
C00U C 0.8616(3) 0.91427(18) 0.43914(7) 0.0521(6) Uani 1 1 d .
C00V C 1.0149(3) 0.76848(18) 0.61681(7) 0.0543(6) Uani 1 1 d .
H00V H 0.9562 0.7314 0.5950 0.065 Uiso 1 1 calc R
C00W C -0.2513(3) 0.24889(18) 0.22763(7) 0.0515(6) Uani 1 1 d .
C00X C -1.0032(3) -0.27602(19) 0.13584(7) 0.0555(7) Uani 1 1 d .
C00Y C 1.1909(3) 0.87257(19) 0.68250(7) 0.0541(6) Uani 1 1 d .
H00Y H 1.2502 0.9057 0.7047 0.065 Uiso 1 1 calc R
C00Z C 0.1100(3) 0.59010(18) 0.34770(7) 0.0520(6) Uani 1 1 d .
C010 C 1.3865(3) 1.19991(19) 0.83234(7) 0.0511(6) Uani 1 1 d .
C011 C -1.0308(3) -0.22903(18) 0.10622(7) 0.0549(6) Uani 1 1 d .
C012 C -0.8538(3) -0.12285(19) 0.14825(7) 0.0565(7) Uani 1 1 d .
C013 C -0.5182(3) 0.13385(18) 0.21189(7) 0.0522(6) Uani 1 1 d .
C014 C 0.9867(3) 0.86993(18) 0.44841(7) 0.0532(6) Uani 1 1 d .
C015 C 0.1943(3) 0.54587(19) 0.40843(7) 0.0577(7) Uani 1 1 d .
C016 C -1.1326(3) -0.28177(19) 0.07376(7) 0.0560(6) Uani 1 1 d .
C017 C 0.8006(3) 1.07709(19) 0.71478(7) 0.0581(7) Uani 1 1 d .
H017 H 0.8539 1.1089 0.7378 0.070 Uiso 1 1 calc R
C018 C 0.5863(3) 0.75511(19) 0.52141(7) 0.0543(6) Uani 1 1 d .
H018 H 0.5345 0.7305 0.4977 0.065 Uiso 1 1 calc R
C019 C -0.4136(3) 0.41979(19) 0.32262(7) 0.0584(7) Uani 1 1 d .
H019 H -0.3485 0.4775 0.3375 0.070 Uiso 1 1 calc R
C01A C 0.3833(3) 0.62969(19) 0.37573(8) 0.0588(7) Uani 1 1 d .
C01B C 0.6376(3) 0.98473(19) 0.64650(7) 0.0578(7) Uani 1 1 d .
H01B H 0.5817 0.9553 0.6236 0.069 Uiso 1 1 calc R
C01C C 1.2410(3) 0.80011(19) 0.65854(7) 0.0579(7) Uani 1 1 d .
H01C H 1.3353 0.7857 0.6640 0.070 Uiso 1 1 calc R
C01D C 0.0129(3) 0.49665(18) 0.33037(7) 0.0550(6) Uani 1 1 d .
H01D H 0.0220 0.4356 0.3378 0.066 Uiso 1 1 calc R
C01E C 0.4559(3) 0.6066(2) 0.40699(8) 0.0629(7) Uani 1 1 d .
C01F C 0.0991(3) 0.68115(19) 0.33659(7) 0.0597(7) Uani 1 1 d .
H01F H 0.1639 0.7437 0.3481 0.072 Uiso 1 1 calc R
C01G C 1.1516(3) 0.74622(19) 0.62540(7) 0.0595(7) Uani 1 1 d .
H01G H 1.1859 0.6954 0.6093 0.071 Uiso 1 1 calc R
C01H C -0.9388(3) -0.04846(19) 0.09362(7) 0.0569(7) Uani 1 1 d .
C01I C -0.1063(3) 0.58588(19) 0.29124(8) 0.0623(7) Uani 1 1 d .
H01I H -0.1791 0.5853 0.2723 0.075 Uiso 1 1 calc R
C01J C -0.6148(3) 0.25046(19) 0.27865(8) 0.0587(7) Uani 1 1 d .
H01J H -0.6838 0.1940 0.2641 0.070 Uiso 1 1 calc R
C01K C 0.6228(3) 0.9365(2) 0.46720(8) 0.0632(7) Uani 1 1 d .
H01K H 0.5532 0.9263 0.4859 0.076 Uiso 1 1 calc R
C01L C 0.8317(3) 0.9650(2) 0.41024(7) 0.0639(7) Uani 1 1 d .
H01L H 0.8990 0.9734 0.3910 0.077 Uiso 1 1 calc R
C01M C 1.6603(3) 1.3474(2) 0.78746(7) 0.0592(7) Uani 1 1 d .
H01M H 1.7202 1.3019 0.7916 0.071 Uiso 1 1 calc R
C01N C -1.0844(3) -0.37910(19) 0.13799(8) 0.0579(7) Uani 1 1 d .
C01O C 1.5408(3) 1.2133(2) 0.92505(7) 0.0646(7) Uani 1 1 d .
C01P C 0.0110(3) 0.3565(2) 0.24243(8) 0.0648(7) Uani 1 1 d .
H01P H 0.0815 0.4105 0.2577 0.078 Uiso 1 1 calc R
C01Q C 0.5923(3) 0.76493(19) 0.58881(7) 0.0570(7) Uani 1 1 d .
H01Q H 0.5442 0.7458 0.6100 0.068 Uiso 1 1 calc R
C01R C 0.5165(3) 0.7287(2) 0.55325(7) 0.0602(7) Uani 1 1 d .
H01R H 0.4174 0.6862 0.5509 0.072 Uiso 1 1 calc R
C01S C -1.2143(3) -0.3843(2) 0.07526(8) 0.0615(7) Uani 1 1 d .
C01T C -1.0596(3) -0.0014(2) 0.09748(8) 0.0638(7) Uani 1 1 d .
H01T H -1.1371 -0.0216 0.1134 0.077 Uiso 1 1 calc R
C01U C 1.1624(3) 1.0697(2) 0.80072(7) 0.0684(8) Uani 1 1 d .
H01U H 1.1404 1.0531 0.8244 0.082 Uiso 1 1 calc R
C01V C -1.1912(3) -0.4329(2) 0.10763(8) 0.0626(7) Uani 1 1 d .
C01W C 1.6826(3) 1.3950(2) 0.89335(7) 0.0615(7) Uani 1 1 d .
C01X C -0.0089(3) 0.6782(2) 0.30819(8) 0.0653(7) Uani 1 1 d .
H01X H -0.0161 0.7392 0.3004 0.078 Uiso 1 1 calc R
C01Y C -0.5617(3) 0.3888(2) 0.33188(8) 0.0654(7) Uani 1 1 d .
H01Y H -0.5958 0.4242 0.3533 0.078 Uiso 1 1 calc R
C01Z C -0.6393(3) -0.04746(19) 0.19527(8) 0.0648(8) Uani 1 1 d .
H01Z H -0.6447 -0.1144 0.1992 0.078 Uiso 1 1 calc R
C020 C -0.5319(3) 0.03397(19) 0.21652(8) 0.0674(8) Uani 1 1 d .
H020 H -0.4668 0.0205 0.2345 0.081 Uiso 1 1 calc R
C021 C 0.6703(3) 1.1040(2) 0.70511(8) 0.0665(7) Uani 1 1 d .
H021 H 0.6346 1.1534 0.7216 0.080 Uiso 1 1 calc R
C022 C 0.0543(3) 0.5027(2) 0.42206(8) 0.0678(7) Uani 1 1 d .
H022 H -0.0390 0.5011 0.4097 0.081 Uiso 1 1 calc R
C023 C 1.0481(3) 0.7805(2) 0.49784(8) 0.0641(7) Uani 1 1 d .
H023 H 1.0243 0.7549 0.5199 0.077 Uiso 1 1 calc R
C024 C 1.2188(3) 1.1139(2) 0.73070(8) 0.0689(8) Uani 1 1 d .
H024 H 1.2395 1.1304 0.7070 0.083 Uiso 1 1 calc R
C025 C 0.3365(3) 0.5530(2) 0.42758(8) 0.0635(7) Uani 1 1 d .
C026 C 1.1228(3) 0.8595(2) 0.43145(8) 0.0679(7) Uani 1 1 d .
H026 H 1.1486 0.8860 0.4096 0.081 Uiso 1 1 calc R
C027 C -0.6642(3) 0.3035(2) 0.30928(8) 0.0662(7) Uani 1 1 d .
H027 H -0.7661 0.2838 0.3155 0.079 Uiso 1 1 calc R
C028 C -1.1521(3) -0.2409(2) 0.04127(8) 0.0692(8) Uani 1 1 d .
H028 H -1.0976 -0.1741 0.0401 0.083 Uiso 1 1 calc R
C029 C -0.1934(3) 0.1946(2) 0.19585(8) 0.0680(8) Uani 1 1 d .
H029 H -0.2604 0.1402 0.1798 0.082 Uiso 1 1 calc R
C02A C 1.7343(3) 1.3821(3) 0.92948(8) 0.0733(8) Uani 1 1 d .
C02B C 0.4664(3) 0.6786(2) 0.34929(9) 0.0708(8) Uani 1 1 d .
H02B H 0.4167 0.6938 0.3288 0.085 Uiso 1 1 calc R
C02C C 0.5887(3) 1.0578(2) 0.67032(8) 0.0691(8) Uani 1 1 d .
H02C H 0.5002 1.0777 0.6636 0.083 Uiso 1 1 calc R
C02D C -1.0596(3) -0.4275(2) 0.16798(9) 0.0698(8) Uani 1 1 d .
H02D H -0.9895 -0.3913 0.1880 0.084 Uiso 1 1 calc R
C02E C 1.3142(3) 1.1703(2) 0.76194(7) 0.0711(8) Uani 1 1 d .
H02E H 1.3974 1.2232 0.7586 0.085 Uiso 1 1 calc R
C02F C 1.0686(3) 1.0139(2) 0.76934(7) 0.0702(8) Uani 1 1 d .
H02F H 0.9853 0.9609 0.7725 0.084 Uiso 1 1 calc R
C02G C 0.7006(3) 1.0026(2) 0.41075(9) 0.0781(9) Uani 1 1 d .
H02G H 0.6806 1.0377 0.3919 0.094 Uiso 1 1 calc R
C02H C 1.4488(3) 1.4247(2) 0.80336(8) 0.0683(8) Uani 1 1 d .
H02H H 1.3660 1.4310 0.8182 0.082 Uiso 1 1 calc R
C02I C 1.6629(3) 1.2917(3) 0.94552(8) 0.0744(8) Uani 1 1 d .
C02J C 0.5976(3) 0.9889(2) 0.43898(9) 0.0752(9) Uani 1 1 d .
H02J H 0.5103 1.0156 0.4388 0.090 Uiso 1 1 calc R
C02K C 1.7458(3) 1.4861(2) 0.88020(9) 0.0756(8) Uani 1 1 d .
H02K H 1.7109 1.4946 0.8567 0.091 Uiso 1 1 calc R
C02L C 1.2184(3) 0.8095(2) 0.44738(9) 0.0757(8) Uani 1 1 d .
H02L H 1.3090 0.8016 0.4361 0.091 Uiso 1 1 calc R
C02M C -1.3131(3) -0.4385(2) 0.04377(9) 0.0819(9) Uani 1 1 d .
H02M H -1.3684 -0.5057 0.0441 0.098 Uiso 1 1 calc R
C02N C 1.6940(3) 1.4063(2) 0.75970(9) 0.0765(8) Uani 1 1 d .
H02N H 1.7774 1.4005 0.7450 0.092 Uiso 1 1 calc R
C02O C 1.1804(3) 0.7708(2) 0.48018(10) 0.0754(8) Uani 1 1 d .
H02O H 1.2467 0.7373 0.4905 0.091 Uiso 1 1 calc R
C02P C 0.3365(4) 0.5114(2) 0.46034(9) 0.0811(9) Uani 1 1 d .
H02P H 0.4291 0.5144 0.4733 0.097 Uiso 1 1 calc R
C02Q C -1.2698(3) -0.5351(2) 0.10977(10) 0.0804(9) Uani 1 1 d .
H02Q H -1.3425 -0.5721 0.0904 0.096 Uiso 1 1 calc R
C02R C 1.4690(3) 1.1299(3) 0.94110(8) 0.0816(9) Uani 1 1 d .
H02R H 1.3894 1.0789 0.9274 0.098 Uiso 1 1 calc R
C02S C 0.6995(4) 0.6828(2) 0.38501(11) 0.0872(10) Uani 1 1 d .
H02S H 0.8067 0.7017 0.3879 0.105 Uiso 1 1 calc R
C02T C 0.0604(3) 0.3011(2) 0.21241(9) 0.0789(9) Uani 1 1 d .
H02T H 0.1644 0.3168 0.2075 0.095 Uiso 1 1 calc R
C02U C 0.0587(4) 0.4625(2) 0.45459(8) 0.0795(8) Uani 1 1 d .
H02U H -0.0332 0.4325 0.4642 0.095 Uiso 1 1 calc R
C02V C 1.6052(4) 1.4735(2) 0.75354(10) 0.0848(10) Uani 1 1 d .
H02V H 1.6273 1.5120 0.7344 0.102 Uiso 1 1 calc R
C02W C 0.6255(4) 0.7042(2) 0.35434(10) 0.0827(9) Uani 1 1 d .
H02W H 0.6839 0.7365 0.3368 0.099 Uiso 1 1 calc R
C02X C 0.6174(4) 0.6339(2) 0.41133(10) 0.0792(9) Uani 1 1 d .
H02X H 0.6684 0.6192 0.4317 0.095 Uiso 1 1 calc R
C02Y C -0.6165(3) 0.1501(2) 0.18489(9) 0.0841(10) Uani 1 1 d .
H02Y H -0.6102 0.2171 0.1809 0.101 Uiso 1 1 calc R
C02Z C 1.4844(4) 1.4834(2) 0.77562(10) 0.0816(9) Uani 1 1 d .
H02Z H 1.4260 1.5301 0.7719 0.098 Uiso 1 1 calc R
C030 C -1.2496(3) -0.2972(2) 0.01128(9) 0.0798(9) Uani 1 1 d .
H030 H -1.2612 -0.2689 -0.0101 0.096 Uiso 1 1 calc R
C031 C -1.1362(3) -0.5272(2) 0.16863(10) 0.0808(9) Uani 1 1 d .
H031 H -1.1172 -0.5587 0.1887 0.097 Uiso 1 1 calc R
C032 C -0.0424(3) 0.2203(2) 0.18841(9) 0.0825(9) Uani 1 1 d .
H032 H -0.0071 0.1842 0.1673 0.099 Uiso 1 1 calc R
C033 C -1.0655(4) 0.0762(3) 0.07745(9) 0.0857(9) Uani 1 1 d .
H033 H -1.1474 0.1083 0.0799 0.103 Uiso 1 1 calc R
C034 C -0.7248(4) 0.0690(2) 0.16346(9) 0.0876(11) Uani 1 1 d .
H034 H -0.7896 0.0825 0.1454 0.105 Uiso 1 1 calc R
C035 C 0.1991(5) 0.4662(2) 0.47332(9) 0.0887(10) Uani 1 1 d .
H035 H 0.1991 0.4374 0.4950 0.106 Uiso 1 1 calc R
C036 C -1.2427(4) -0.5810(2) 0.13913(10) 0.0870(10) Uani 1 1 d .
H036 H -1.2956 -0.6487 0.1395 0.104 Uiso 1 1 calc R
C037 C 1.8590(4) 1.5637(3) 0.90142(10) 0.0932(10) Uani 1 1 d .
H037 H 1.8979 1.6248 0.8926 0.112 Uiso 1 1 calc R
C038 C 1.8534(4) 1.4621(3) 0.94922(10) 0.0968(11) Uani 1 1 d .
H038 H 1.8923 1.4547 0.9725 0.116 Uiso 1 1 calc R
C039 C -1.3304(4) -0.3960(3) 0.01291(10) 0.0926(10) Uani 1 1 d .
H039 H -1.3977 -0.4340 -0.0073 0.111 Uiso 1 1 calc R
C03A C -0.8239(4) -0.0194(3) 0.07023(11) 0.0919(10) Uani 1 1 d .
H03A H -0.7416 -0.0512 0.0678 0.110 Uiso 1 1 calc R
C03B C 1.5135(4) 1.1213(3) 0.97675(10) 0.1035(12) Uani 1 1 d .
H03B H 1.4641 1.0651 0.9873 0.124 Uiso 1 1 calc R
C03C C 1.9141(4) 1.5499(3) 0.93583(11) 0.1088(13) Uani 1 1 d .
H03C H 1.9930 1.6008 0.9499 0.131 Uiso 1 1 calc R
C03D C 1.7064(4) 1.2796(4) 0.98202(9) 0.1066(12) Uani 1 1 d .
H03D H 1.7870 1.3290 0.9961 0.128 Uiso 1 1 calc R
C03E C -0.9520(5) 0.1058(3) 0.05421(12) 0.1111(13) Uani 1 1 d .
H03E H -0.9561 0.1585 0.0410 0.133 Uiso 1 1 calc R
C03F C 1.6333(5) 1.1973(4) 0.99724(11) 0.1215(15) Uani 1 1 d .
H03F H 1.6636 1.1919 1.0216 0.146 Uiso 1 1 calc R
C03G C -0.8326(5) 0.0585(3) 0.05025(13) 0.1237(14) Uani 1 1 d .
H03G H -0.7560 0.0786 0.0340 0.148 Uiso 1 1 calc R

loop_
_atom_site_aniso_label
_atom_site_aniso_U_11
_atom_site_aniso_U_22
_atom_site_aniso_U_33
_atom_site_aniso_U_23
_atom_site_aniso_U_13
_atom_site_aniso_U_12
N001 0.0505(12) 0.0600(13) 0.0420(12) 0.0082(10) -0.0060(9) 0.0104(10)
N002 0.0513(12) 0.0633(13) 0.0442(13) 0.0162(10) -0.0017(9) 0.0194(10)
N003 0.0550(12) 0.0467(12) 0.0612(14) 0.0021(10) -0.0119(10) 0.0083(10)
N004 0.0512(12) 0.0513(13) 0.0700(15) 0.0022(11) -0.0146(11) 0.0115(10)
N005 0.0561(13) 0.0591(13) 0.0532(14) 0.0072(11) -0.0149(10) 0.0010(10)
N006 0.0545(12) 0.0726(14) 0.0447(13) 0.0115(11) -0.0044(10) 0.0133(11)
C007 0.0453(13) 0.0490(14) 0.0429(15) 0.0109(11) -0.0019(11) 0.0082(11)
C008 0.0467(13) 0.0493(14) 0.0400(14) 0.0104(11) -0.0039(11) 0.0065(11)
C009 0.0451(13) 0.0490(14) 0.0472(16) 0.0053(11) -0.0086(11) 0.0083(11)
C00A 0.0482(13) 0.0462(13) 0.0408(14) 0.0111(11) -0.0048(11) 0.0084(11)
C00B 0.0470(13) 0.0502(14) 0.0400(14) 0.0104(11) -0.0051(11) 0.0056(11)
C00C 0.0528(15) 0.0460(14) 0.0458(16) 0.0106(12) -0.0116(12) 0.0054(11)
C00D 0.0493(14) 0.0499(14) 0.0427(15) 0.0093(11) -0.0051(11) 0.0156(11)
C00E 0.0468(14) 0.0474(14) 0.0449(15) 0.0081(11) -0.0030(11) 0.0058(11)
C00F 0.0524(15) 0.0429(14) 0.0487(16) 0.0104(12) -0.0068(12) 0.0068(11)
C00G 0.0480(13) 0.0486(14) 0.0450(15) 0.0144(11) -0.0053(11) 0.0085(11)
C00H 0.0502(14) 0.0512(15) 0.0450(15) 0.0090(12) -0.0069(11) 0.0084(12)
C00I 0.0449(14) 0.0526(14) 0.0455(15) 0.0091(12) -0.0088(11) 0.0088(11)
C00J 0.0473(14) 0.0561(15) 0.0385(15) 0.0080(11) -0.0060(11) 0.0091(12)
C00K 0.0540(14) 0.0466(14) 0.0505(15) 0.0076(12) -0.0094(12) 0.0039(11)
C00L 0.0502(15) 0.0513(15) 0.0458(16) 0.0081(12) -0.0086(12) 0.0069(12)
C00M 0.0478(14) 0.0738(18) 0.0376(14) 0.0010(13) -0.0059(11) 0.0189(13)
C00N 0.0460(14) 0.0520(15) 0.0569(16) -0.0034(12) -0.0099(12) 0.0118(11)
C00O 0.0499(14) 0.0529(15) 0.0466(16) 0.0109(12) -0.0124(12) 0.0094(11)
C00P 0.0555(15) 0.0435(14) 0.0439(15) 0.0096(11) -0.0057(11) 0.0103(11)
C00Q 0.0552(16) 0.0432(14) 0.0496(16) 0.0033(12) -0.0121(12) 0.0090(11)
C00R 0.0492(15) 0.0771(18) 0.0394(15) 0.0107(13) -0.0019(12) 0.0160(13)
C00S 0.0521(15) 0.0520(15) 0.0502(16) 0.0082(12) -0.0085(12) 0.0113(12)
C00T 0.0471(14) 0.0537(15) 0.0514(17) 0.0058(12) -0.0028(12) 0.0115(11)
C00U 0.0534(15) 0.0524(15) 0.0452(16) 0.0091(12) -0.0096(12) 0.0030(12)
C00V 0.0602(16) 0.0512(15) 0.0501(16) 0.0071(12) -0.0068(12) 0.0133(12)
C00W 0.0511(15) 0.0490(14) 0.0502(16) 0.0033(12) -0.0102(12) 0.0087(12)
C00X 0.0453(14) 0.0504(15) 0.0664(18) 0.0003(13) -0.0115(12) 0.0118(12)
C00Y 0.0545(15) 0.0581(16) 0.0512(16) 0.0168(13) -0.0102(12) 0.0127(12)
C00Z 0.0535(15) 0.0507(15) 0.0469(15) 0.0036(12) -0.0101(12) 0.0077(12)
C010 0.0498(14) 0.0573(16) 0.0455(15) 0.0102(12) -0.0036(11) 0.0113(12)
C011 0.0468(14) 0.0447(14) 0.0668(18) -0.0009(13) -0.0073(12) 0.0073(11)
C012 0.0522(15) 0.0495(15) 0.0640(18) -0.0003(13) -0.0121(13) 0.0137(12)
C013 0.0489(14) 0.0486(15) 0.0547(16) 0.0018(12) -0.0108(12) 0.0097(11)
C014 0.0509(15) 0.0529(15) 0.0499(17) 0.0033(12) -0.0020(12) 0.0054(11)
C015 0.0734(18) 0.0482(15) 0.0457(16) 0.0011(12) -0.0094(14) 0.0096(13)
C016 0.0482(14) 0.0560(16) 0.0569(17) -0.0024(13) -0.0071(12) 0.0091(12)
C017 0.0584(16) 0.0597(16) 0.0514(17) 0.0011(13) -0.0027(12) 0.0116(13)
C018 0.0503(15) 0.0624(16) 0.0460(16) 0.0040(12) -0.0108(12) 0.0104(12)
C019 0.0711(18) 0.0454(15) 0.0544(17) 0.0058(12) -0.0041(14) 0.0086(13)
C01A 0.0585(17) 0.0476(15) 0.0611(18) -0.0033(13) -0.0138(14) 0.0055(12)
C01B 0.0545(15) 0.0599(16) 0.0582(17) 0.0080(13) -0.0112(13) 0.0158(13)
C01C 0.0565(15) 0.0607(16) 0.0613(18) 0.0158(14) -0.0067(13) 0.0206(13)
C01D 0.0594(15) 0.0463(14) 0.0543(16) 0.0072(12) -0.0127(13) 0.0055(12)
C01E 0.0656(18) 0.0578(16) 0.0578(18) -0.0085(13) -0.0152(15) 0.0155(14)
C01F 0.0599(16) 0.0460(15) 0.0657(18) 0.0049(13) -0.0080(13) 0.0025(12)
C01G 0.0652(17) 0.0584(16) 0.0590(18) 0.0086(13) -0.0025(13) 0.0248(13)
C01H 0.0571(16) 0.0505(15) 0.0565(17) 0.0019(13) -0.0069(13) 0.0060(12)
C01I 0.0623(16) 0.0504(16) 0.0707(19) 0.0150(13) -0.0188(14) 0.0055(13)
C01J 0.0577(16) 0.0508(15) 0.0615(19) 0.0080(13) -0.0028(13) 0.0030(12)
C01K 0.0603(16) 0.0705(18) 0.0641(18) 0.0213(14) -0.0083(13) 0.0203(14)
C01L 0.0640(17) 0.0684(18) 0.0511(17) 0.0213(14) -0.0105(13) -0.0073(14)
C01M 0.0564(16) 0.0590(16) 0.0583(18) 0.0077(14) -0.0033(13) 0.0090(13)
C01N 0.0468(14) 0.0504(15) 0.0742(19) 0.0059(13) -0.0071(13) 0.0118(12)
C01O 0.0573(16) 0.099(2) 0.0431(16) 0.0157(15) 0.0017(13) 0.0289(15)
C01P 0.0495(16) 0.0642(17) 0.074(2) 0.0042(15) -0.0102(14) 0.0067(13)
C01Q 0.0543(16) 0.0636(16) 0.0498(16) 0.0111(13) -0.0047(12) 0.0074(13)
C01R 0.0498(15) 0.0682(17) 0.0548(18) 0.0089(14) -0.0066(13) 0.0009(12)
C01S 0.0520(15) 0.0562(16) 0.0674(19) -0.0017(14) -0.0078(13) 0.0056(13)
C01T 0.0649(17) 0.0709(18) 0.0592(18) 0.0172(14) -0.0028(13) 0.0198(14)
C01U 0.0767(19) 0.0768(19) 0.0417(16) 0.0170(14) -0.0035(14) -0.0058(15)
C01V 0.0549(16) 0.0522(16) 0.075(2) 0.0039(14) -0.0049(14) 0.0077(13)
C01W 0.0515(15) 0.0753(19) 0.0515(17) -0.0068(14) -0.0054(13) 0.0172(14)
C01X 0.0636(17) 0.0489(16) 0.083(2) 0.0177(14) -0.0128(15) 0.0095(13)
C01Y 0.083(2) 0.0565(17) 0.0584(18) 0.0097(14) 0.0114(15) 0.0193(15)
C01Z 0.0682(17) 0.0479(15) 0.0723(19) 0.0083(13) -0.0211(15) 0.0059(13)
C020 0.0716(18) 0.0512(16) 0.0718(19) 0.0101(14) -0.0292(15) 0.0030(13)
C021 0.0635(17) 0.0648(17) 0.069(2) -0.0008(14) -0.0014(14) 0.0219(14)
C022 0.079(2) 0.0598(17) 0.0562(19) 0.0027(14) -0.0038(15) 0.0064(15)
C023 0.0619(17) 0.0676(17) 0.0685(19) 0.0175(14) -0.0016(14) 0.0237(14)
C024 0.0735(18) 0.0727(19) 0.0473(17) 0.0167(14) -0.0151(14) -0.0118(15)
C025 0.0776(19) 0.0589(17) 0.0487(17) -0.0059(13) -0.0183(15) 0.0194(14)
C026 0.0691(19) 0.0659(18) 0.0615(19) 0.0041(14) 0.0050(15) 0.0073(15)
C027 0.0629(17) 0.0624(18) 0.071(2) 0.0136(16) 0.0089(15) 0.0079(14)
C028 0.0688(18) 0.0641(17) 0.0638(19) 0.0010(15) -0.0101(15) 0.0027(14)
C029 0.0625(18) 0.0657(18) 0.067(2) -0.0070(15) -0.0042(14) 0.0134(14)
C02A 0.0587(17) 0.104(2) 0.0502(18) -0.0132(17) -0.0155(14) 0.0259(16)
C02B 0.0664(19) 0.0608(18) 0.079(2) 0.0082(16) -0.0015(16) 0.0066(14)
C02C 0.0571(16) 0.0716(18) 0.079(2) 0.0028(16) -0.0099(15) 0.0267(14)
C02D 0.0588(17) 0.0632(18) 0.088(2) 0.0173(16) -0.0111(15) 0.0149(14)
C02E 0.0689(18) 0.079(2) 0.0499(18) 0.0141(15) -0.0111(14) -0.0138(15)
C02F 0.0695(18) 0.0777(19) 0.0465(17) 0.0123(14) -0.0102(14) -0.0164(14)
C02G 0.070(2) 0.082(2) 0.083(2) 0.0396(17) -0.0260(18) 0.0041(16)
C02H 0.0639(17) 0.0718(18) 0.074(2) 0.0171(16) -0.0050(14) 0.0229(14)
C02I 0.0688(19) 0.113(3) 0.0435(17) 0.0023(17) -0.0087(14) 0.0367(18)
C02J 0.0661(18) 0.080(2) 0.088(2) 0.0355(18) -0.0116(17) 0.0200(15)
C02K 0.0705(19) 0.075(2) 0.067(2) -0.0111(16) -0.0110(15) 0.0084(16)
C02L 0.0565(17) 0.079(2) 0.088(2) 0.0014(18) 0.0093(16) 0.0166(15)
C02M 0.073(2) 0.0679(19) 0.085(2) 0.0050(17) -0.0221(18) -0.0135(15)
C02N 0.0667(19) 0.084(2) 0.072(2) 0.0183(17) 0.0055(15) 0.0012(16)
C02O 0.0612(18) 0.076(2) 0.093(3) 0.0123(18) -0.0024(17) 0.0264(15)
C02P 0.104(3) 0.081(2) 0.058(2) 0.0025(16) -0.0181(19) 0.0306(19)
C02Q 0.075(2) 0.0595(19) 0.094(2) 0.0062(17) -0.0110(17) -0.0020(15)
C02R 0.077(2) 0.123(3) 0.060(2) 0.0378(19) 0.0033(15) 0.0380(19)
C02S 0.062(2) 0.075(2) 0.108(3) -0.016(2) -0.008(2) 0.0083(17)
C02T 0.0501(17) 0.086(2) 0.092(2) 0.0002(19) 0.0029(16) 0.0104(15)
C02U 0.109(2) 0.0657(19) 0.058(2) 0.0102(15) 0.0098(18) 0.0107(17)
C02V 0.078(2) 0.086(2) 0.085(3) 0.0388(19) -0.0219(19) -0.0071(18)
C02W 0.066(2) 0.069(2) 0.102(3) 0.0032(18) 0.0035(18) 0.0040(15)
C02X 0.068(2) 0.076(2) 0.082(2) -0.0205(18) -0.0269(18) 0.0238(16)
C02Y 0.096(2) 0.0493(16) 0.097(2) 0.0054(16) -0.0472(19) 0.0091(15)
C02Z 0.068(2) 0.078(2) 0.103(3) 0.0335(19) -0.0195(19) 0.0130(16)
C030 0.079(2) 0.084(2) 0.064(2) 0.0072(17) -0.0144(16) 0.0026(17)
C031 0.0700(19) 0.070(2) 0.107(3) 0.0313(18) -0.0032(18) 0.0167(16)
C032 0.066(2) 0.086(2) 0.085(2) -0.0110(18) 0.0078(17) 0.0182(17)
C033 0.094(2) 0.086(2) 0.086(2) 0.0326(19) -0.0006(19) 0.0288(19)
C034 0.098(2) 0.0530(17) 0.103(2) 0.0033(16) -0.058(2) 0.0154(16)
C035 0.138(3) 0.076(2) 0.055(2) 0.0121(16) -0.008(2) 0.031(2)
C036 0.088(2) 0.0563(18) 0.111(3) 0.0183(19) -0.007(2) 0.0045(16)
C037 0.079(2) 0.085(2) 0.094(3) -0.0207(19) -0.010(2) 0.0032(17)
C038 0.080(2) 0.127(3) 0.067(2) -0.022(2) -0.0257(19) 0.023(2)
C039 0.088(2) 0.088(2) 0.078(2) 0.0049(19) -0.0255(19) -0.0154(19)
C03A 0.078(2) 0.086(2) 0.115(3) 0.027(2) 0.032(2) 0.0193(18)
C03B 0.104(3) 0.163(4) 0.067(2) 0.050(2) 0.011(2) 0.059(3)
C03C 0.089(3) 0.118(3) 0.089(3) -0.033(2) -0.028(2) 0.006(2)
C03D 0.108(3) 0.162(4) 0.052(2) 0.010(2) -0.023(2) 0.049(3)
C03E 0.129(3) 0.099(3) 0.116(3) 0.056(3) 0.015(3) 0.021(3)
C03F 0.134(4) 0.192(5) 0.060(2) 0.040(3) -0.013(2) 0.072(3)
C03G 0.122(3) 0.115(3) 0.145(4) 0.057(3) 0.060(3) 0.022(3)

loop_
_atom_type_symbol
_atom_type_description
_atom_type_scat_dispersion_real
_atom_type_scat_dispersion_imag
_atom_type_scat_source
C C 0.0181 0.0091 'International Tables Vol C Tables 4.2.6.8 and 6.1.1.4'
H H 0.0000 0.0000 'International Tables Vol C Tables 4.2.6.8 and 6.1.1.4'
N N 0.0311 0.0180 'International Tables Vol C Tables 4.2.6.8 and 6.1.1.4'

loop_
_geom_angle_atom_site_label_1
_geom_angle_atom_site_label_2
_geom_angle_atom_site_label_3
_geom_angle
C00M N001 C00L 126.5(2)
C010 N001 C00L 127.12(18)
C010 N001 C00M 106.29(19)
C00O N002 C00D 126.43(19)
C00T N002 C00D 125.86(18)
C00T N002 C00O 107.7(2)
C011 N003 C01H 125.16(19)
C012 N003 C011 106.7(2)
C012 N003 C01H 127.7(2)
C012 N004 C00X 105.8(2)
C015 N005 C00Z 125.4(2)
C015 N005 C01A 108.6(2)
C01A N005 C00Z 125.6(2)
C010 N006 C00R 105.4(2)
C008 C007 C00E 120.20(19)
C008 C007 C01B 122.5(2)
C01B C007 C00E 117.2(2)
C007 C008 C00A 119.99(19)
C007 C008 C00I 119.80(18)
C00A C008 C00I 120.1(2)
C00D C009 H009 119.2
C00D C009 C00I 121.5(2)
C00I C009 H009 119.2
C008 C00A C00G 119.9(2)
C008 C00A C00V 122.4(2)
C00V C00A C00G 117.72(19)
C00E C00B C00H 119.8(2)
C00G C00B C00E 120.20(19)
C00G C00B C00H 119.88(19)
C00P C00C C00K 119.9(2)
C00S C00C C00K 119.9(2)
C00S C00C C00P 120.1(2)
C009 C00D N002 119.6(2)
C018 C00D N002 121.1(2)
C018 C00D C009 119.3(2)
C00B C00E C007 119.7(2)
C00B C00E C017 122.1(2)
C017 C00E C007 118.17(19)
C00Q C00F C00P 120.4(2)
C00Q C00F C01J 122.0(2)
C01J C00F C00P 117.5(2)
C00B C00G C00A 119.90(19)
C00B C00G C00Y 122.0(2)
C00Y C00G C00A 118.1(2)
C024 C00H C00B 119.7(2)
C02F C00H C00B 123.5(2)
C02F C00H C024 116.8(2)
C009 C00I C008 118.9(2)
C01Q C00I C008 122.9(2)
C01Q C00I C009 118.2(2)
C01U C00J C010 117.9(2)
C01U C00J C02E 116.4(2)
C02E C00J C010 125.6(2)
C01D C00K C00C 122.9(2)
C01D C00K C01I 118.4(2)
C01I C00K C00C 118.63(19)
C01M C00L N001 119.3(2)
C02H C00L N001 119.8(2)
C02H C00L C01M 120.9(2)
N001 C00M C01W 131.1(2)
C00R C00M N001 105.2(2)
C00R C00M C01W 123.7(2)
C01Z C00N C012 117.4(2)
C01Z C00N C034 117.0(2)
C034 C00N C012 125.5(2)
C00U C00O N002 109.24(19)
C01K C00O N002 128.5(2)
C01K C00O C00U 122.2(2)
C00C C00P C00F 119.5(2)
C00C C00P C019 122.2(2)
C019 C00P C00F 118.3(2)
C00F C00Q C00W 120.0(2)
C00F C00Q C013 119.4(2)
C00W C00Q C013 120.7(2)
N006 C00R C00M 111.5(2)
N006 C00R C01O 127.1(3)
C00M C00R C01O 121.5(2)
C00C C00S C00W 120.1(2)
C00C C00S C01P 122.1(2)
C01P C00S C00W 117.7(2)
N002 C00T C014 109.11(19)
C023 C00T N002 129.2(2)
C023 C00T C014 121.7(2)
C00O C00U C014 107.00(19)
C01L C00U C00O 119.2(2)
C01L C00U C014 133.8(3)
C00A C00V H00V 119.1
C01G C00V C00A 121.8(2)
C01G C00V H00V 119.1
C00Q C00W C00S 119.6(2)
C00Q C00W C029 122.0(2)
C029 C00W C00S 118.3(2)
N004 C00X C01N 127.4(2)
C011 C00X N004 110.6(2)
C011 C00X C01N 122.0(2)
C00G C00Y H00Y 119.1
C01C C00Y C00G 121.7(2)
C01C C00Y H00Y 119.1
C01D C00Z N005 120.1(2)
C01F C00Z N005 119.7(2)
C01F C00Z C01D 120.2(2)
N001 C010 C00J 125.6(2)
N006 C010 N001 111.59(19)
N006 C010 C00J 122.7(2)
N003 C011 C016 131.3(2)
C00X C011 N003 105.56(19)
C00X C011 C016 123.0(2)
N003 C012 C00N 126.5(2)
N004 C012 N003 111.4(2)
N004 C012 C00N 122.2(2)
C020 C013 C00Q 121.9(2)
C020 C013 C02Y 117.0(2)
C02Y C013 C00Q 121.1(2)
C00T C014 C00U 106.9(2)
C026 C014 C00T 119.3(2)
C026 C014 C00U 133.7(2)
N005 C015 C025 108.4(2)
C022 C015 N005 129.4(2)
C022 C015 C025 122.1(3)
C01S C016 C011 115.7(2)
C028 C016 C011 125.1(2)
C028 C016 C01S 119.2(2)
C00E C017 H017 119.2
C021 C017 C00E 121.6(2)
C021 C017 H017 119.2
C00D C018 H018 120.1
C01R C018 C00D 119.8(2)
C01R C018 H018 120.1
C00P C019 H019 119.3
C01Y C019 C00P 121.5(2)
C01Y C019 H019 119.3
C01E C01A N005 108.3(2)
C02B C01A N005 129.6(2)
C02B C01A C01E 122.0(3)
C007 C01B H01B 118.9
C02C C01B C007 122.3(2)
C02C C01B H01B 118.9
C00Y C01C H01C 119.7
C00Y C01C C01G 120.5(2)
C01G C01C H01C 119.7
C00K C01D C00Z 120.7(2)
C00K C01D H01D 119.7
C00Z C01D H01D 119.7
C01A C01E C025 107.2(2)
C02X C01E C01A 118.7(3)
C02X C01E C025 134.0(3)
C00Z C01F H01F 120.4
C01X C01F C00Z 119.3(2)
C01X C01F H01F 120.4
C00V C01G C01C 120.0(2)
C00V C01G H01G 120.0
C01C C01G H01G 120.0
C01T C01H N003 118.7(2)
C01T C01H C03A 120.8(3)
C03A C01H N003 120.5(2)
C00K C01I H01I 119.6
C01X C01I C00K 120.8(2)
C01X C01I H01I 119.6
C00F C01J H01J 119.0
C027 C01J C00F 122.0(2)
C027 C01J H01J 119.0
C00O C01K H01K 121.2
C02J C01K C00O 117.7(3)
C02J C01K H01K 121.2
C00U C01L H01L 120.6
C02G C01L C00U 118.7(3)
C02G C01L H01L 120.6
C00L C01M H01M 120.6
C02N C01M C00L 118.9(2)
C02N C01M H01M 120.6
C01V C01N C00X 117.2(2)
C02D C01N C00X 122.9(2)
C02D C01N C01V 119.9(2)
C02I C01O C00R 117.2(3)
C02R C01O C00R 122.5(3)
C02R C01O C02I 120.3(3)
C00S C01P H01P 119.2
C02T C01P C00S 121.5(2)
C02T C01P H01P 119.2
C00I C01Q H01Q 119.8
C00I C01Q C01R 120.4(2)
C01R C01Q H01Q 119.8
C018 C01R C01Q 120.8(2)
C018 C01R H01R 119.6
C01Q C01R H01R 119.6
C016 C01S C01V 121.3(2)
C02M C01S C016 117.2(2)
C02M C01S C01V 121.4(2)
C01H C01T H01T 120.3
C01H C01T C033 119.5(3)
C033 C01T H01T 120.3
C00J C01U H01U 119.1
C00J C01U C02F 121.8(2)
C02F C01U H01U 119.1
C01N C01V C01S 120.5(2)
C01N C01V C02Q 116.8(2)
C02Q C01V C01S 122.6(2)
C02A C01W C00M 115.5(3)
C02K C01W C00M 124.9(2)
C02K C01W C02A 119.6(3)
C01F C01X H01X 119.7
C01I C01X C01F 120.6(2)
C01I C01X H01X 119.7
C019 C01Y H01Y 119.7
C019 C01Y C027 120.6(3)
C027 C01Y H01Y 119.7
C00N C01Z H01Z 119.3
C00N C01Z C020 121.3(2)
C020 C01Z H01Z 119.3
C013 C020 C01Z 122.0(2)
C013 C020 H020 119.0
C01Z C020 H020 119.0
C017 C021 H021 119.9
C017 C021 C02C 120.3(2)
C02C C021 H021 119.9
C015 C022 H022 121.2
C02U C022 C015 117.6(3)
C02U C022 H022 121.2
C00T C023 H023 121.3
C02O C023 C00T 117.4(3)
C02O C023 H023 121.3
C00H C024 H024 119.0
C00H C024 C02E 122.0(2)
C02E C024 H024 119.0
C015 C025 C01E 107.4(2)
C02P C025 C015 118.7(3)
C02P C025 C01E 133.9(3)
C014 C026 H026 120.4
C02L C026 C014 119.2(3)
C02L C026 H026 120.4
C01J C027 C01Y 120.1(3)
C01J C027 H027 120.0
C01Y C027 H027 120.0
C016 C028 H028 119.4
C030 C028 C016 121.3(3)
C030 C028 H028 119.4
C00W C029 H029 119.3
C032 C029 C00W 121.3(3)
C032 C029 H029 119.3
C01W C02A C02I 121.3(3)
C038 C02A C01W 116.6(3)
C038 C02A C02I 122.1(3)
C01A C02B H02B 121.1
C02W C02B C01A 117.9(3)
C02W C02B H02B 121.1
C01B C02C C021 120.4(2)
C01B C02C H02C 119.8
C021 C02C H02C 119.8
C01N C02D H02D 119.3
C031 C02D C01N 121.4(3)
C031 C02D H02D 119.3
C00J C02E C024 121.3(2)
C00J C02E H02E 119.4
C024 C02E H02E 119.4
C00H C02F C01U 121.9(2)
C00H C02F H02F 119.1
C01U C02F H02F 119.1
C01L C02G H02G 119.4
C01L C02G C02J 121.2(2)
C02J C02G H02G 119.4
C00L C02H H02H 120.2
C00L C02H C02Z 119.5(3)
C02Z C02H H02H 120.2
C01O C02I C02A 120.6(2)
C03D C02I C01O 116.9(3)
C03D C02I C02A 122.4(3)
C01K C02J C02G 121.0(3)
C01K C02J H02J 119.5
C02G C02J H02J 119.5
C01W C02K H02K 119.4
C037 C02K C01W 121.3(3)
C037 C02K H02K 119.4
C026 C02L H02L 119.8
C026 C02L C02O 120.3(3)
C02O C02L H02L 119.8
C01S C02M H02M 119.0
C039 C02M C01S 122.0(3)
C039 C02M H02M 119.0
C01M C02N H02N 119.8
C02V C02N C01M 120.5(3)
C02V C02N H02N 119.8
C023 C02O C02L 122.0(3)
C023 C02O H02O 119.0
C02L C02O H02O 119.0
C025 C02P H02P 120.3
C035 C02P C025 119.5(3)
C035 C02P H02P 120.3
C01V C02Q H02Q 118.9
C036 C02Q C01V 122.2(3)
C036 C02Q H02Q 118.9
C01O C02R H02R 119.5
C03B C02R C01O 121.1(3)
C03B C02R H02R 119.5
C02W C02S H02S 119.4
C02X C02S H02S 119.4
C02X C02S C02W 121.2(3)
C01P C02T H02T 119.5
C01P C02T C032 121.0(3)
C032 C02T H02T 119.5
C022 C02U H02U 119.5
C022 C02U C035 121.0(3)
C035 C02U H02U 119.5
C02N C02V H02V 120.1
C02Z C02V C02N 119.8(3)
C02Z C02V H02V 120.1
C02B C02W H02W 119.4
C02S C02W C02B 121.2(3)
C02S C02W H02W 119.4
C01E C02X H02X 120.4
C02S C02X C01E 119.1(3)
C02S C02X H02X 120.4
C013 C02Y H02Y 119.3
C013 C02Y C034 121.4(2)
C034 C02Y H02Y 119.3
C02H C02Z H02Z 119.8
C02V C02Z C02H 120.3(3)
C02V C02Z H02Z 119.8
C028 C030 H030 120.2
C028 C030 C039 119.6(3)
C039 C030 H030 120.2
C02D C031 H031 120.2
C02D C031 C036 119.5(3)
C036 C031 H031 120.2
C029 C032 C02T 120.1(3)
C029 C032 H032 119.9
C02T C032 H032 119.9
C01T C033 H033 119.9
C03E C033 C01T 120.2(3)
C03E C033 H033 119.9
C00N C034 C02Y 121.3(2)
C00N C034 H034 119.4
C02Y C034 H034 119.4
C02P C035 C02U 121.1(3)
C02P C035 H035 119.4
C02U C035 H035 119.4
C02Q C036 C031 120.2(3)
C02Q C036 H036 119.9
C031 C036 H036 119.9
C02K C037 H037 120.3
C02K C037 C03C 119.4(4)
C03C C037 H037 120.3
C02A C038 H038 118.5
C03C C038 C02A 122.9(3)
C03C C038 H038 118.5
C02M C039 C030 120.7(3)
C02M C039 H039 119.6
C030 C039 H039 119.6
C01H C03A H03A 120.7
C01H C03A C03G 118.7(3)
C03G C03A H03A 120.7
C02R C03B H03B 120.3
C02R C03B C03F 119.5(4)
C03F C03B H03B 120.3
C037 C03C H03C 119.9
C038 C03C C037 120.2(3)
C038 C03C H03C 119.9
C02I C03D H03D 119.2
C03F C03D C02I 121.6(4)
C03F C03D H03D 119.2
C033 C03E H03E 119.9
C033 C03E C03G 120.2(3)
C03G C03E H03E 119.9
C03B C03F H03F 119.7
C03D C03F C03B 120.6(3)
C03D C03F H03F 119.7
C03A C03G H03G 119.7
C03E C03G C03A 120.6(4)
C03E C03G H03G 119.7

loop_
_geom_bond_atom_site_label_1
_geom_bond_atom_site_label_2
_geom_bond_distance
N001 C00L 1.426(3)
N001 C00M 1.391(3)
N001 C010 1.389(3)
N002 C00D 1.414(3)
N002 C00O 1.398(3)
N002 C00T 1.396(3)
N003 C011 1.389(3)
N003 C012 1.382(3)
N003 C01H 1.441(3)
N004 C00X 1.378(3)
N004 C012 1.323(3)
N005 C00Z 1.428(3)
N005 C015 1.393(3)
N005 C01A 1.405(3)
N006 C00R 1.372(3)
N006 C010 1.318(3)
C007 C008 1.404(3)
C007 C00E 1.439(3)
C007 C01B 1.423(3)
C008 C00A 1.407(3)
C008 C00I 1.495(3)
C009 H009 0.9300
C009 C00D 1.386(3)
C009 C00I 1.394(3)
C00A C00G 1.441(3)
C00A C00V 1.423(3)
C00B C00E 1.406(3)
C00B C00G 1.406(3)
C00B C00H 1.488(3)
C00C C00K 1.503(3)
C00C C00P 1.405(3)
C00C C00S 1.403(3)
C00D C018 1.385(3)
C00E C017 1.429(3)
C00F C00P 1.435(3)
C00F C00Q 1.401(3)
C00F C01J 1.435(3)
C00G C00Y 1.425(3)
C00H C024 1.371(3)
C00H C02F 1.369(3)
C00I C01Q 1.386(3)
C00J C010 1.472(3)
C00J C01U 1.380(3)
C00J C02E 1.383(3)
C00K C01D 1.386(3)
C00K C01I 1.390(3)
C00L C01M 1.380(3)
C00L C02H 1.368(3)
C00M C00R 1.372(3)
C00M C01W 1.439(3)
C00N C012 1.475(3)
C00N C01Z 1.372(3)
C00N C034 1.380(3)
C00O C00U 1.394(3)
C00O C01K 1.383(3)
C00P C019 1.423(3)
C00Q C00W 1.406(3)
C00Q C013 1.490(3)
C00R C01O 1.435(3)
C00S C00W 1.436(3)
C00S C01P 1.421(3)
C00T C014 1.399(3)
C00T C023 1.389(3)
C00U C014 1.441(3)
C00U C01L 1.394(3)
C00V H00V 0.9300
C00V C01G 1.363(3)
C00W C029 1.421(3)
C00X C011 1.376(3)
C00X C01N 1.430(3)
C00Y H00Y 0.9300
C00Y C01C 1.350(3)
C00Z C01D 1.390(3)
C00Z C01F 1.381(3)
C011 C016 1.436(3)
C013 C020 1.366(3)
C013 C02Y 1.374(3)
C014 C026 1.393(4)
C015 C022 1.388(4)
C015 C025 1.405(3)
C016 C01S 1.420(3)
C016 C028 1.400(4)
C017 H017 0.9300
C017 C021 1.350(3)
C018 H018 0.9300
C018 C01R 1.376(3)
C019 H019 0.9300
C019 C01Y 1.357(4)
C01A C01E 1.402(3)
C01A C02B 1.382(4)
C01B H01B 0.9300
C01B C02C 1.348(4)
C01C H01C 0.9300
C01C C01G 1.406(3)
C01D H01D 0.9300
C01E C025 1.438(4)
C01E C02X 1.400(4)
C01F H01F 0.9300
C01F C01X 1.379(3)
C01G H01G 0.9300
C01H C01T 1.369(3)
C01H C03A 1.370(4)
C01I H01I 0.9300
C01I C01X 1.377(3)
C01J H01J 0.9300
C01J C027 1.346(4)
C01K H01K 0.9300
C01K C02J 1.377(3)
C01L H01L 0.9300
C01L C02G 1.376(4)
C01M H01M 0.9300
C01M C02N 1.377(4)
C01N C01V 1.411(3)
C01N C02D 1.393(4)
C01O C02I 1.419(4)
C01O C02R 1.387(4)
C01P H01P 0.9300
C01P C02T 1.345(4)
C01Q H01Q 0.9300
C01Q C01R 1.388(3)
C01R H01R 0.9300
C01S C01V 1.465(4)
C01S C02M 1.403(4)
C01T H01T 0.9300
C01T C033 1.382(4)
C01U H01U 0.9300
C01U C02F 1.384(3)
C01V C02Q 1.413(4)
C01W C02A 1.422(4)
C01W C02K 1.397(4)
C01X H01X 0.9300
C01Y H01Y 0.9300
C01Y C027 1.408(4)
C01Z H01Z 0.9300
C01Z C020 1.380(3)
C020 H020 0.9300
C021 H021 0.9300
C021 C02C 1.402(4)
C022 H022 0.9300
C022 C02U 1.376(4)
C023 H023 0.9300
C023 C02O 1.373(4)
C024 H024 0.9300
C024 C02E 1.390(3)
C025 C02P 1.390(4)
C026 H026 0.9300
C026 C02L 1.375(4)
C027 H027 0.9300
C028 H028 0.9300
C028 C030 1.368(4)
C029 H029 0.9300
C029 C032 1.354(4)
C02A C02I 1.459(4)
C02A C038 1.405(4)
C02B H02B 0.9300
C02B C02W 1.381(4)
C02C H02C 0.9300
C02D H02D 0.9300
C02D C031 1.367(4)
C02E H02E 0.9300
C02F H02F 0.9300
C02G H02G 0.9300
C02G C02J 1.390(4)
C02H H02H 0.9300
C02H C02Z 1.378(4)
C02I C03D 1.408(4)
C02J H02J 0.9300
C02K H02K 0.9300
C02K C037 1.380(4)
C02L H02L 0.9300
C02L C02O 1.388(4)
C02M H02M 0.9300
C02M C039 1.357(4)
C02N H02N 0.9300
C02N C02V 1.376(4)
C02O H02O 0.9300
C02P H02P 0.9300
C02P C035 1.367(4)
C02Q H02Q 0.9300
C02Q C036 1.358(4)
C02R H02R 0.9300
C02R C03B 1.366(4)
C02S H02S 0.9300
C02S C02W 1.380(4)
C02S C02X 1.375(4)
C02T H02T 0.9300
C02T C032 1.399(4)
C02U H02U 0.9300
C02U C035 1.395(4)
C02V H02V 0.9300
C02V C02Z 1.369(4)
C02W H02W 0.9300
C02X H02X 0.9300
C02Y H02Y 0.9300
C02Y C034 1.384(4)
C02Z H02Z 0.9300
C030 H030 0.9300
C030 C039 1.374(4)
C031 H031 0.9300
C031 C036 1.389(4)
C032 H032 0.9300
C033 H033 0.9300
C033 C03E 1.359(5)
C034 H034 0.9300
C035 H035 0.9300
C036 H036 0.9300
C037 H037 0.9300
C037 C03C 1.380(5)
C038 H038 0.9300
C038 C03C 1.358(5)
C039 H039 0.9300
C03A H03A 0.9300
C03A C03G 1.389(5)
C03B H03B 0.9300
C03B C03F 1.392(6)
C03C H03C 0.9300
C03D H03D 0.9300
C03D C03F 1.361(6)
C03E H03E 0.9300
C03E C03G 1.360(5)
C03F H03F 0.9300
C03G H03G 0.9300
